data_4312560
loop_
_publ_author_name
'David V. Partyka'
'Richard J. Staples'
'R. H. Holm'

_publ_section_title
;
 Nucleophilic Reactivity and Oxo/Sulfido Substitution Reactions of MVIO3
 Groups (M = Mo, W)
;
_journal_name_full 'Inorganic Chemistry'
_journal_page_first 7877
_journal_page_last 7886
_journal_paper_doi 10.1021/ic030185l
_journal_volume 42
_journal_year 2003
_chemical_formula_sum 'C16 H34 F3 Mo N3 O6 S'
_chemical_formula_weight 549.46
_chemical_name_systematic
;
  ?
;
_space_group_IT_number 33
_symmetry_cell_setting orthorhombic
_symmetry_space_group_name_Hall 'P 2c -2n'
_symmetry_space_group_name_H-M 'P n a 21'
_atom_sites_solution_hydrogens geom
_atom_sites_solution_primary direct
_atom_sites_solution_secondary difmap
_audit_creation_method SHELXL-97
_cell_angle_alpha 90.00
_cell_angle_beta 90.00
_cell_angle_gamma 90.00
_cell_formula_units_Z 4
_cell_length_a 13.214(3)
_cell_length_b 15.653(3)
_cell_length_c 11.290(2)
_cell_measurement_temperature 293(2)
_cell_volume 2335.2(8)
_computing_cell_refinement 'Bruker XSCANS'
_computing_data_collection 'Bruker XSCANS'
_computing_data_reduction 'Bruker SHELXTL'
_computing_molecular_graphics 'Bruker SHELXTL'
_computing_publication_material 'Bruker SHELXTL'
_computing_structure_refinement 'SHELXL-97 (Sheldrick, 1997)'
_computing_structure_solution 'SHELXS-97 (Sheldrick, 1990)'
_diffrn_ambient_temperature 293(2)
_diffrn_measured_fraction_theta_full 0.999
_diffrn_measured_fraction_theta_max 0.999
_diffrn_measurement_device_type 'Bruker P4'
_diffrn_measurement_method '\w scans'
_diffrn_radiation_monochromator graphite
_diffrn_radiation_source 'fine-focus sealed tube'
_diffrn_radiation_type MoK\a
_diffrn_radiation_wavelength 0.71073
_diffrn_reflns_av_R_equivalents 0.0469
_diffrn_reflns_av_sigmaI/netI 0.0721
_diffrn_reflns_limit_h_max 17
_diffrn_reflns_limit_h_min -16
_diffrn_reflns_limit_k_max 20
_diffrn_reflns_limit_k_min -20
_diffrn_reflns_limit_l_max 12
_diffrn_reflns_limit_l_min -15
_diffrn_reflns_number 16297
_diffrn_reflns_theta_full 28.27
_diffrn_reflns_theta_max 28.27
_diffrn_reflns_theta_min 2.02
_exptl_absorpt_coefficient_mu 0.710
_exptl_absorpt_correction_type none
_exptl_crystal_density_diffrn 1.563
_exptl_crystal_density_method 'not measured'
_exptl_crystal_F_000 1136
_refine_diff_density_max 1.022
_refine_diff_density_min -0.779
_refine_diff_density_rms 0.096
_refine_ls_abs_structure_details 'Flack H D (1983), Acta Cryst. A39, 876-881'
_refine_ls_abs_structure_Flack 0.53(9)
_refine_ls_extinction_method none
_refine_ls_goodness_of_fit_ref 0.972
_refine_ls_hydrogen_treatment mixed
_refine_ls_matrix_type full
_refine_ls_number_parameters 281
_refine_ls_number_reflns 5374
_refine_ls_number_restraints 7
_refine_ls_restrained_S_all 1.023
_refine_ls_R_factor_all 0.0888
_refine_ls_R_factor_gt 0.0497
_refine_ls_shift/su_max 0.317
_refine_ls_shift/su_mean 0.045
_refine_ls_structure_factor_coef Fsqd
_refine_ls_weighting_details 'calc w=1/[\s^2^(Fo^2^)+(0.0602P)^2^+0.0000P] where P=(Fo^2^+2Fc^2^)/3'
_refine_ls_weighting_scheme calc
_refine_ls_wR_factor_gt 0.1108
_refine_ls_wR_factor_ref 0.1252
_reflns_number_gt 3328
_reflns_number_total 5374
_reflns_threshold_expression >2sigma(I)
_cod_data_source_file ic030185l_05.cif
_cod_data_source_block Compound7
_cod_depositor_comments
;
The following automatic conversions were performed:

'_symmetry_cell_setting' value 'Orthorhombic' changed to
'orthorhombic' according to the built-in table from CIF Core
dictionary named 'cif_core.dic' version 2.4.1 from 2010-06-29.

Automatic conversion script
Id: cif_fix_values 1646 2011-03-28 12:23:43Z adriana 
;
_cod_original_cell_volume 2335.3(8)
_cod_database_code 4312560

loop_
_symmetry_equiv_pos_as_xyz
'x, y, z'
'-x, -y, z+1/2'
'x+1/2, -y+1/2, z'
'-x+1/2, y+1/2, z+1/2'

loop_
_atom_site_label
_atom_site_type_symbol
_atom_site_fract_x
_atom_site_fract_y
_atom_site_fract_z
_atom_site_U_iso_or_equiv
_atom_site_adp_type
_atom_site_occupancy
_atom_site_symmetry_multiplicity
_atom_site_calc_flag
_atom_site_refinement_flags
_atom_site_disorder_assembly
_atom_site_disorder_group
Mo1 Mo 0.54165(3) 0.67231(3) 0.7453(2) 0.04207(16) Uani 1 1 d . . .
N3 N 0.3770(2) 0.6133(2) 0.7452(9) 0.0270(8) Uani 1 1 d . . .
O3 O 0.6146(3) 0.7620(2) 0.7385(11) 0.0568(12) Uani 1 1 d . . .
C3 C 0.3486(7) 0.6607(6) 0.8490(9) 0.030(2) Uani 1 1 d . . .
H3A H 0.3613 0.6277 0.9201 0.036 Uiso 1 1 calc R . .
H3B H 0.2774 0.6757 0.8464 0.036 Uiso 1 1 calc R . .
N1 N 0.4128(6) 0.7386(5) 0.8464(6) 0.0254(18) Uani 1 1 d . . .
O1 O 0.5778(5) 0.6107(6) 0.6172(6) 0.060(3) Uani 1 1 d . . .
C1 C 0.3797(3) 0.7910(3) 0.7463(11) 0.0305(10) Uani 1 1 d . . .
H1A H 0.4135 0.8460 0.7464 0.037 Uiso 1 1 calc R . .
H1B H 0.3071 0.8000 0.7483 0.037 Uiso 1 1 calc R . .
O2 O 0.5762(5) 0.6112(6) 0.8657(7) 0.061(2) Uani 1 1 d . . .
C12 C 0.4678(8) 0.7338(7) 0.4293(8) 0.045(3) Uani 1 1 d . . .
H12A H 0.5301 0.7102 0.4582 0.068 Uiso 1 1 calc R . .
H12B H 0.4811 0.7682 0.3607 0.068 Uiso 1 1 calc R . .
H12C H 0.4224 0.6883 0.4083 0.068 Uiso 1 1 calc R . .
C5 C 0.4186(9) 0.7899(7) 0.5273(9) 0.038(3) Uani 1 1 d . . .
C4 C 0.4099(10) 0.7857(8) 0.9661(9) 0.048(3) Uani 1 1 d . . .
C7 C 0.4587(9) 0.7285(9) 1.0559(11) 0.069(4) Uani 1 1 d . . .
H7A H 0.4256 0.6739 1.0557 0.104 Uiso 1 1 calc R . .
H7B H 0.4529 0.7538 1.1331 0.104 Uiso 1 1 calc R . .
H7C H 0.5289 0.7211 1.0366 0.104 Uiso 1 1 calc R . .
O6 O 0.7930(4) 0.5333(3) 0.7357(11) 0.0824(19) Uani 1 1 d D . .
F3 F 0.9145(3) 0.3859(4) 0.7439(10) 0.1158(19) Uani 1 1 d . . .
C11 C 0.4720(9) 0.8710(9) 0.5439(11) 0.060(3) Uani 1 1 d . . .
H11A H 0.5401 0.8600 0.5692 0.091 Uiso 1 1 calc R . .
H11B H 0.4377 0.9044 0.6030 0.091 Uiso 1 1 calc R . .
H11C H 0.4730 0.9019 0.4705 0.091 Uiso 1 1 calc R . .
C6 C 0.3417(3) 0.5201(3) 0.7471(14) 0.0353(11) Uani 1 1 d . . .
C9 C 0.4867(11) 0.8660(9) 0.9439(11) 0.086(5) Uani 1 1 d . . .
H9A H 0.5112 0.8866 1.0187 0.128 Uiso 1 1 calc R . .
H9B H 0.4511 0.9110 0.9038 0.128 Uiso 1 1 calc R . .
H9C H 0.5427 0.8475 0.8963 0.128 Uiso 1 1 calc R . .
F2 F 0.7869(5) 0.3003(3) 0.7315(13) 0.136(3) Uani 1 1 d . . .
C10 C 0.3076(12) 0.8076(10) 0.4890(10) 0.087(5) Uani 1 1 d . . .
H10A H 0.3068 0.8280 0.4088 0.131 Uiso 1 1 calc R . .
H10B H 0.2786 0.8499 0.5402 0.131 Uiso 1 1 calc R . .
H10C H 0.2691 0.7558 0.4943 0.131 Uiso 1 1 calc R . .
C13 C 0.3791(8) 0.4746(7) 0.6328(9) 0.049(3) Uani 1 1 d . . .
H13A H 0.3536 0.5042 0.5646 0.073 Uiso 1 1 calc R . .
H13B H 0.3551 0.4167 0.6323 0.073 Uiso 1 1 calc R . .
H13C H 0.4518 0.4748 0.6311 0.073 Uiso 1 1 calc R . .
C15 C 0.2259(4) 0.5170(4) 0.7401(18) 0.0640(19) Uani 1 1 d . . .
H15A H 0.2039 0.4586 0.7379 0.096 Uiso 1 1 calc R . .
H15B H 0.2037 0.5459 0.6697 0.096 Uiso 1 1 calc R . .
H15C H 0.1976 0.5448 0.8083 0.096 Uiso 1 1 calc R . .
N2 N 0.4098(5) 0.7390(6) 0.6400(7) 0.035(2) Uani 1 1 d . . .
O5 O 0.7473(6) 0.4227(4) 0.5935(5) 0.093(2) Uani 1 1 d D . .
F1 F 0.8177(5) 0.3882(5) 0.9060(5) 0.114(2) Uani 1 1 d . . .
C2 C 0.3430(7) 0.6630(6) 0.6367(10) 0.031(3) Uani 1 1 d . . .
H2A H 0.3532 0.6303 0.5647 0.038 Uiso 1 1 calc R . .
H2B H 0.2723 0.6792 0.6425 0.038 Uiso 1 1 calc R . .
C16 C 0.8157(7) 0.3790(6) 0.7864(6) 0.061(2) Uani 1 1 d . . .
C14 C 0.3873(10) 0.4776(8) 0.8500(12) 0.068(4) Uani 1 1 d . . .
H14A H 0.4581 0.4912 0.8536 0.103 Uiso 1 1 calc R . .
H14B H 0.3790 0.4169 0.8426 0.103 Uiso 1 1 calc R . .
H14C H 0.3546 0.4970 0.9210 0.103 Uiso 1 1 calc R . .
O4 O 0.6452(4) 0.4501(3) 0.7614(16) 0.139(4) Uani 1 1 d D . .
C8 C 0.3086(9) 0.8167(9) 1.0033(12) 0.071(4) Uani 1 1 d . . .
H8A H 0.3163 0.8598 1.0631 0.107 Uiso 1 1 calc R . .
H8B H 0.2700 0.7700 1.0346 0.107 Uiso 1 1 calc R . .
H8C H 0.2740 0.8405 0.9361 0.107 Uiso 1 1 calc R . .
S1 S 0.74117(14) 0.45545(10) 0.7348(6) 0.1174(14) Uani 1 1 d D . .

loop_
_atom_site_aniso_label
_atom_site_aniso_U_11
_atom_site_aniso_U_22
_atom_site_aniso_U_33
_atom_site_aniso_U_23
_atom_site_aniso_U_13
_atom_site_aniso_U_12
Mo1 0.01876(17) 0.0335(2) 0.0740(3) -0.0054(7) -0.0003(7) 0.00315(17)
N3 0.0219(16) 0.0283(18) 0.031(2) 0.010(5) 0.001(5) 0.0030(14)
O3 0.0336(18) 0.0405(19) 0.096(3) -0.002(6) -0.017(5) -0.0074(15)
C3 0.037(5) 0.034(6) 0.018(5) 0.010(3) 0.016(4) 0.015(4)
N1 0.035(4) 0.024(5) 0.017(4) -0.013(3) 0.008(3) 0.005(4)
O1 0.052(5) 0.075(7) 0.052(5) -0.035(4) 0.020(4) -0.005(5)
C1 0.028(2) 0.030(2) 0.033(3) -0.010(6) 0.012(6) 0.0069(18)
O2 0.033(4) 0.047(5) 0.101(7) 0.007(5) -0.028(4) 0.008(4)
C12 0.066(7) 0.044(6) 0.026(5) -0.013(4) 0.023(4) -0.017(5)
C5 0.047(6) 0.030(5) 0.036(6) 0.019(4) 0.002(5) 0.012(5)
C4 0.062(8) 0.061(8) 0.020(6) -0.001(5) -0.003(5) -0.008(6)
C7 0.083(10) 0.070(9) 0.056(8) -0.038(6) 0.005(6) 0.000(7)
O6 0.076(3) 0.052(3) 0.120(5) 0.000(6) -0.038(6) -0.023(2)
F3 0.055(2) 0.186(5) 0.105(4) 0.037(9) -0.015(6) 0.053(3)
C11 0.081(7) 0.041(7) 0.059(8) 0.025(6) 0.002(6) -0.007(6)
C6 0.033(2) 0.028(2) 0.045(3) 0.005(7) -0.004(7) -0.0033(18)
C9 0.156(12) 0.046(8) 0.054(8) 0.003(6) -0.041(8) -0.040(8)
F2 0.171(5) 0.063(3) 0.173(7) -0.042(6) -0.010(9) 0.045(3)
C10 0.138(13) 0.097(10) 0.027(6) 0.039(6) 0.006(7) 0.063(9)
C13 0.062(7) 0.038(7) 0.047(6) -0.009(5) 0.029(5) -0.010(5)
C15 0.037(3) 0.046(3) 0.109(6) -0.011(9) 0.015(9) -0.015(2)
N2 0.023(4) 0.041(6) 0.042(5) -0.018(4) 0.010(4) -0.003(4)
O5 0.182(8) 0.064(4) 0.033(3) -0.007(3) -0.028(4) -0.035(5)
F1 0.108(5) 0.166(7) 0.069(4) 0.022(4) -0.009(3) 0.039(4)
C2 0.019(4) 0.033(6) 0.042(6) 0.012(4) 0.004(4) -0.015(4)
C16 0.067(5) 0.088(6) 0.028(5) 0.003(4) 0.004(3) 0.012(5)
C14 0.092(9) 0.024(6) 0.089(9) 0.016(6) 0.004(8) -0.009(6)
O4 0.037(3) 0.051(3) 0.328(13) 0.033(9) 0.002(8) 0.006(2)
C8 0.053(7) 0.072(8) 0.088(10) -0.018(7) 0.025(6) 0.014(6)
S1 0.0483(10) 0.0294(8) 0.275(4) 0.000(3) -0.069(3) -0.0029(7)

loop_
_atom_type_symbol
_atom_type_description
_atom_type_scat_dispersion_real
_atom_type_scat_dispersion_imag
_atom_type_scat_source
C C 0.0033 0.0016 'International Tables Vol C Tables 4.2.6.8 and 6.1.1.4'
H H 0.0000 0.0000 'International Tables Vol C Tables 4.2.6.8 and 6.1.1.4'
N N 0.0061 0.0033 'International Tables Vol C Tables 4.2.6.8 and 6.1.1.4'
O O 0.0106 0.0060 'International Tables Vol C Tables 4.2.6.8 and 6.1.1.4'
F F 0.0171 0.0103 'International Tables Vol C Tables 4.2.6.8 and 6.1.1.4'
S S 0.1246 0.1234 'International Tables Vol C Tables 4.2.6.8 and 6.1.1.4'
Mo Mo -1.6832 0.6857 'International Tables Vol C Tables 4.2.6.8 and 6.1.1.4'

loop_
_geom_angle_atom_site_label_1
_geom_angle_atom_site_label_2
_geom_angle_atom_site_label_3
_geom_angle
_geom_angle_site_symmetry_1
_geom_angle_site_symmetry_3
_geom_angle_publ_flag
O3 Mo1 O2 110.0(5) . . ?
O3 Mo1 O1 104.8(5) . . ?
O2 Mo1 O1 105.4(2) . . ?
O3 Mo1 N1 94.0(3) . . ?
O2 Mo1 N1 93.1(3) . . ?
O1 Mo1 N1 146.8(3) . . ?
O3 Mo1 N2 91.7(3) . . ?
O2 Mo1 N2 147.2(3) . . ?
O1 Mo1 N2 91.6(3) . . ?
N1 Mo1 N2 60.15(12) . . ?
O3 Mo1 N3 147.39(15) . . ?
O2 Mo1 N3 91.6(3) . . ?
O1 Mo1 N3 92.0(3) . . ?
N1 Mo1 N3 59.6(3) . . ?
N2 Mo1 N3 59.5(3) . . ?
C3 N3 C2 108.4(3) . . ?
C3 N3 C6 113.7(8) . . ?
C2 N3 C6 114.2(8) . . ?
C3 N3 Mo1 92.2(5) . . ?
C2 N3 Mo1 94.1(4) . . ?
C6 N3 Mo1 130.7(2) . . ?
N3 C3 N1 105.0(6) . . ?
C1 N1 C3 107.7(6) . . ?
C1 N1 C4 113.7(7) . . ?
C3 N1 C4 111.2(8) . . ?
C1 N1 Mo1 95.2(4) . . ?
C3 N1 Mo1 93.6(5) . . ?
C4 N1 Mo1 132.1(7) . . ?
N1 C1 N2 103.5(3) . . ?
C11 C5 N2 112.8(9) . . ?
C11 C5 C10 109.6(10) . . ?
N2 C5 C10 104.9(8) . . ?
C11 C5 C12 112.3(9) . . ?
N2 C5 C12 109.6(8) . . ?
C10 C5 C12 107.3(10) . . ?
C8 C4 C7 113.1(10) . . ?
C8 C4 N1 115.3(10) . . ?
C7 C4 N1 107.3(9) . . ?
C8 C4 C9 110.5(12) . . ?
C7 C4 C9 107.2(10) . . ?
N1 C4 C9 102.6(9) . . ?
C14 C6 C15 115.9(11) . . ?
C14 C6 N3 108.5(9) . . ?
C15 C6 N3 109.4(4) . . ?
C14 C6 C13 108.6(5) . . ?
C15 C6 C13 105.1(10) . . ?
N3 C6 C13 109.2(9) . . ?
C2 N2 C1 107.3(7) . . ?
C2 N2 C5 116.7(8) . . ?
C1 N2 C5 114.1(8) . . ?
C2 N2 Mo1 95.6(6) . . ?
C1 N2 Mo1 91.9(5) . . ?
C5 N2 Mo1 127.2(6) . . ?
N2 C2 N3 102.4(7) . . ?
F1 C16 F3 108.3(8) . . ?
F1 C16 F2 121.8(9) . . ?
F3 C16 F2 99.6(7) . . ?
F1 C16 S1 106.6(6) . . ?
F3 C16 S1 112.3(6) . . ?
F2 C16 S1 108.2(6) . . ?
O4 S1 O6 121.9(4) . . ?
O4 S1 O5 104.2(7) . . ?
O6 S1 O5 104.5(6) . . ?
O4 S1 C16 116.8(6) . . ?
O6 S1 C16 109.7(4) . . ?
O5 S1 C16 94.9(4) . . ?

loop_
_geom_bond_atom_site_label_1
_geom_bond_atom_site_label_2
_geom_bond_distance
_geom_bond_site_symmetry_2
_geom_bond_publ_flag
Mo1 O3 1.705(4) . ?
Mo1 O2 1.724(8) . ?
Mo1 O1 1.802(7) . ?
Mo1 N1 2.298(7) . ?
Mo1 N2 2.353(8) . ?
Mo1 N3 2.364(3) . ?
N3 C3 1.437(12) . ?
N3 C2 1.520(13) . ?
N3 C6 1.531(5) . ?
C3 N1 1.486(11) . ?
N1 C1 1.463(13) . ?
N1 C4 1.540(12) . ?
C1 N2 1.504(12) . ?
C12 C5 1.555(13) . ?
C5 C11 1.465(17) . ?
C5 N2 1.506(12) . ?
C5 C10 1.553(18) . ?
C4 C8 1.485(17) . ?
C4 C7 1.498(17) . ?
C4 C9 1.635(18) . ?
O6 S1 1.398(4) . ?
F3 C16 1.395(10) . ?
C6 C14 1.467(17) . ?
C6 C15 1.533(7) . ?
C6 C13 1.555(16) . ?
F2 C16 1.430(11) . ?
N2 C2 1.482(10) . ?
O5 S1 1.677(7) . ?
F1 C16 1.358(8) . ?
C16 S1 1.655(9) . ?
O4 S1 1.306(6) . ?
